data_2012777
loop_
_publ_author_name
'Quesada, Antonio'
'Low, John N.'
'Melguizo, Manuel'
'Nogueras, Manuel'
'Glidewell, Christopher'

_publ_section_title
;
 2-Amino-4,6-bis(benzyloxy)-5-nitrosopyrimidine: chains built from
 three-centre N---H&#x00B7;&#x00B7;&#x00B7;(N,O) and
 N---H&#x00B7;&#x00B7;&#x00B7;\p(arene) hydrogen bonds
;
_journal_issue 6
_journal_name_full 'Acta Crystallographica Section C'
_journal_page_first o355
_journal_page_last o358
_journal_paper_doi 10.1107/S0108270102008181
_journal_volume 58
_journal_year 2002
_chemical_formula_moiety 'C18 H16 N4 O3'
_chemical_formula_sum 'C18 H16 N4 O3'
_chemical_formula_weight 336.35
_chemical_name_systematic
;
2-Amino-4,6-bis(benzyloxy)-5-nitrosopyrimidine
;
_space_group_IT_number 14
_symmetry_cell_setting monoclinic
_symmetry_space_group_name_Hall '-P 2ybc'
_symmetry_space_group_name_H-M 'P 1 21/c 1'
_atom_sites_solution_hydrogens geom
_atom_sites_solution_primary direct
_atom_sites_solution_secondary difmap
_cell_angle_alpha 90
_cell_angle_beta 111.456(2)
_cell_angle_gamma 90
_cell_formula_units_Z 4
_cell_length_a 11.0731(5)
_cell_length_b 7.3642(3)
_cell_length_c 22.9129(11)
_cell_measurement_reflns_used 3895
_cell_measurement_temperature 298(2)
_cell_measurement_theta_max 27.6
_cell_measurement_theta_min 2.9
_cell_volume 1738.94(14)
_computing_cell_refinement 'DENZO-SMN (Otwinowski & Minor, 1997)'
_computing_data_collection 'KappaCCD Server Software (Nonius, 1997)'
_computing_data_reduction DENZO-SMN
_computing_molecular_graphics 'PLATON (Spek, 2002)'
_computing_publication_material 'SHELXL97 and PRPKAPPA (Ferguson, 1999)'
_computing_structure_refinement 'SHELXL97 (Sheldrick, 1997)'
_computing_structure_solution 'SHELXS97 (Sheldrick, 1997)'
_diffrn_ambient_temperature 298(2)
_diffrn_measured_fraction_theta_full 0.991
_diffrn_measured_fraction_theta_max 0.963
_diffrn_measurement_device_type 'Nonius KappaCCD area-detector'
_diffrn_measurement_method '\f scans, and \w scans with \k offsets'
_diffrn_radiation_monochromator graphite
_diffrn_radiation_source 'fine-focus sealed X-ray tube'
_diffrn_radiation_type 'Mo K\a'
_diffrn_radiation_wavelength 0.71073
_diffrn_reflns_av_R_equivalents 0.014
_diffrn_reflns_av_sigmaI/netI 0.216
_diffrn_reflns_limit_h_max 12
_diffrn_reflns_limit_h_min -14
_diffrn_reflns_limit_k_max 9
_diffrn_reflns_limit_k_min -8
_diffrn_reflns_limit_l_max 29
_diffrn_reflns_limit_l_min -25
_diffrn_reflns_number 13067
_diffrn_reflns_theta_full 25.00
_diffrn_reflns_theta_max 27.59
_diffrn_reflns_theta_min 2.93
_diffrn_standards_decay_% negligible
_exptl_absorpt_coefficient_mu 0.090
_exptl_absorpt_correction_T_max 0.993
_exptl_absorpt_correction_T_min 0.975
_exptl_absorpt_correction_type multi-scan
_exptl_absorpt_process_details '(DENZO-SMN; Otwinowski & Minor, 1997)'
_exptl_crystal_colour blue
_exptl_crystal_density_diffrn 1.285
_exptl_crystal_density_meas ?
_exptl_crystal_density_method 'not measured'
_exptl_crystal_description needle
_exptl_crystal_F_000 704
_exptl_crystal_size_max 0.25
_exptl_crystal_size_mid 0.10
_exptl_crystal_size_min 0.08
_refine_diff_density_max 0.14
_refine_diff_density_min -0.19
_refine_ls_extinction_method none
_refine_ls_goodness_of_fit_ref 0.902
_refine_ls_hydrogen_treatment constr
_refine_ls_matrix_type full
_refine_ls_number_parameters 226
_refine_ls_number_reflns 3895
_refine_ls_number_restraints 0
_refine_ls_restrained_S_all 0.902
_refine_ls_R_factor_all 0.264
_refine_ls_R_factor_gt 0.063
_refine_ls_shift/su_max <0.001
_refine_ls_shift/su_mean 0.000
_refine_ls_structure_factor_coef Fsqd
_refine_ls_weighting_details 'w = 1/[\s^2^(Fo^2^)+(0.0536P)^2^] where P=(Fo^2^+2Fc^2^)/3'
_refine_ls_weighting_scheme calc
_refine_ls_wR_factor_gt 0.114
_refine_ls_wR_factor_ref 0.169
_reflns_number_gt 1203
_reflns_number_total 3895
_reflns_threshold_expression I>2\s(I)
_cod_data_source_file sk1553.cif
_cod_data_source_block I
_cod_depositor_comments
;
The following automatic conversions were performed:

'_exptl_crystal_density_meas' value 'not measured' was changed to '?'
- the value is perceived as not measured.

Automatic conversion script
Id: cif_fix_values 3008 2015-01-20 13:52:24Z robertas 
;
_cod_original_cell_volume 1738.94(13)
_cod_original_sg_symbol_H-M 'P 21/c'
_cod_database_code 2012777
_cod_database_fobs_code 2012777

loop_
_symmetry_equiv_pos_as_xyz
'x, y, z'
'-x, y+1/2, -z+1/2'
'-x, -y, -z'
'x, -y-1/2, z-1/2'

loop_
_atom_site_label
_atom_site_fract_x
_atom_site_fract_y
_atom_site_fract_z
_atom_site_U_iso_or_equiv
_atom_site_adp_type
_atom_site_calc_flag
_atom_site_refinement_flags
_atom_site_occupancy
_atom_site_disorder_assembly
_atom_site_disorder_group
_atom_site_type_symbol
N1 0.2250(3) -0.1634(3) 0.00421(13) 0.0586(8) Uani d . 1 . . N
C2 0.1619(3) -0.1771(5) 0.04435(17) 0.0597(9) Uani d . 1 . . C
N2 0.1348(3) -0.3428(4) 0.05732(14) 0.0861(11) Uani d . 1 . . N
N3 0.1232(3) -0.0393(3) 0.07247(12) 0.0591(8) Uani d . 1 . . N
C4 0.1563(3) 0.1226(4) 0.05998(15) 0.0531(9) Uani d . 1 . . C
O4 0.1272(2) 0.2660(3) 0.08853(10) 0.0641(7) Uani d . 1 . . O
C47 0.0702(4) 0.2280(4) 0.13540(17) 0.0708(11) Uani d . 1 . . C
C41 0.0557(4) 0.4087(4) 0.16239(17) 0.0555(9) Uani d . 1 . . C
C42 -0.0578(4) 0.5044(5) 0.13773(17) 0.0667(10) Uani d . 1 . . C
C43 -0.0697(4) 0.6740(5) 0.1610(2) 0.0800(12) Uani d . 1 . . C
C44 0.0316(6) 0.7469(6) 0.2091(2) 0.0868(14) Uani d . 1 . . C
C45 0.1440(5) 0.6533(6) 0.2343(2) 0.0903(13) Uani d . 1 . . C
C46 0.1576(4) 0.4845(5) 0.21121(18) 0.0746(11) Uani d . 1 . . C
C5 0.2240(3) 0.1590(4) 0.01983(14) 0.0496(8) Uani d . 1 . . C
N5 0.2524(3) 0.3375(4) 0.01281(13) 0.0610(8) Uani d . 1 . . N
O5 0.3201(2) 0.3712(3) -0.01890(12) 0.0758(8) Uani d . 1 . . O
C6 0.2565(3) 0.0008(4) -0.00656(15) 0.0525(9) Uani d . 1 . . C
O6 0.3226(2) 0.0224(3) -0.04448(11) 0.0660(7) Uani d . 1 . . O
C67 0.3601(4) -0.1411(5) -0.06850(19) 0.0815(12) Uani d . 1 . . C
C61 0.4320(4) -0.0870(6) -0.10946(18) 0.0732(11) Uani d . 1 . . C
C62 0.4577(4) 0.0886(7) -0.11957(18) 0.0896(13) Uani d . 1 . . C
C63 0.5258(5) 0.1308(9) -0.1582(2) 0.1207(19) Uani d . 1 . . C
C64 0.5695(6) -0.0060(13) -0.1862(3) 0.149(3) Uani d . 1 . . C
C65 0.5435(6) -0.1804(12) -0.1766(3) 0.139(3) Uani d . 1 . . C
C66 0.4765(4) -0.2256(7) -0.1381(2) 0.0962(14) Uani d . 1 . . C
H2A 0.1572 -0.4346 0.0404 0.103 Uiso calc R 1 . . H
H2B 0.0946 -0.3592 0.0827 0.103 Uiso calc R 1 . . H
H47A 0.1263 0.1490 0.1679 0.085 Uiso calc R 1 . . H
H47B -0.0137 0.1697 0.1162 0.085 Uiso calc R 1 . . H
H42 -0.1274 0.4550 0.1051 0.080 Uiso calc R 1 . . H
H43 -0.1469 0.7383 0.1438 0.096 Uiso calc R 1 . . H
H44 0.0235 0.8610 0.2246 0.104 Uiso calc R 1 . . H
H45 0.2126 0.7031 0.2673 0.108 Uiso calc R 1 . . H
H46 0.2354 0.4215 0.2286 0.090 Uiso calc R 1 . . H
H67A 0.2837 -0.2109 -0.0924 0.098 Uiso calc R 1 . . H
H67B 0.4149 -0.2156 -0.0341 0.098 Uiso calc R 1 . . H
H62 0.4293 0.1818 -0.1004 0.108 Uiso calc R 1 . . H
H63 0.5417 0.2514 -0.1650 0.145 Uiso calc R 1 . . H
H64 0.6164 0.0212 -0.2115 0.179 Uiso calc R 1 . . H
H65 0.5714 -0.2726 -0.1964 0.166 Uiso calc R 1 . . H
H66 0.4612 -0.3466 -0.1315 0.115 Uiso calc R 1 . . H

loop_
_atom_site_aniso_label
_atom_site_aniso_U_11
_atom_site_aniso_U_22
_atom_site_aniso_U_33
_atom_site_aniso_U_12
_atom_site_aniso_U_13
_atom_site_aniso_U_23
N1 0.075(2) 0.0408(17) 0.071(2) -0.0046(13) 0.0408(18) -0.0039(13)
C2 0.070(3) 0.046(2) 0.070(3) -0.0027(18) 0.035(2) -0.0011(18)
N2 0.133(3) 0.044(2) 0.114(3) -0.0095(17) 0.084(2) -0.0049(16)
N3 0.075(2) 0.0406(16) 0.073(2) -0.0020(13) 0.0397(17) -0.0021(13)
C4 0.064(3) 0.046(2) 0.054(2) 0.0024(16) 0.026(2) -0.0040(16)
O4 0.090(2) 0.0469(13) 0.0749(17) 0.0027(11) 0.0532(15) 0.0015(11)
C47 0.093(3) 0.060(2) 0.080(3) 0.0021(18) 0.056(2) 0.0045(18)
C41 0.067(3) 0.056(2) 0.052(2) 0.002(2) 0.032(2) 0.0024(17)
C42 0.066(3) 0.065(2) 0.071(3) -0.004(2) 0.027(2) 0.0012(19)
C43 0.081(3) 0.069(3) 0.102(4) 0.016(2) 0.048(3) 0.003(2)
C44 0.117(4) 0.075(3) 0.087(3) -0.002(3) 0.060(3) -0.015(3)
C45 0.096(4) 0.103(3) 0.075(3) -0.019(3) 0.035(3) -0.026(3)
C46 0.069(3) 0.090(3) 0.069(3) 0.014(2) 0.030(2) -0.002(2)
C5 0.059(2) 0.043(2) 0.053(2) -0.0006(15) 0.0271(19) -0.0001(15)
N5 0.073(2) 0.0544(18) 0.064(2) -0.0029(15) 0.0345(18) 0.0058(14)
O5 0.093(2) 0.0624(16) 0.092(2) -0.0045(13) 0.0575(18) 0.0109(13)
C6 0.056(3) 0.056(2) 0.052(2) -0.0023(17) 0.027(2) -0.0036(17)
O6 0.0816(19) 0.0577(15) 0.0770(17) -0.0058(12) 0.0507(15) -0.0087(12)
C67 0.092(3) 0.077(3) 0.098(3) -0.005(2) 0.061(3) -0.024(2)
C61 0.061(3) 0.102(3) 0.060(3) 0.002(2) 0.026(2) -0.014(2)
C62 0.076(3) 0.133(4) 0.068(3) 0.004(3) 0.037(3) 0.009(3)
C63 0.095(4) 0.191(6) 0.089(4) 0.006(4) 0.048(3) 0.037(4)
C64 0.082(4) 0.299(11) 0.081(4) 0.033(6) 0.045(3) 0.036(6)
C65 0.082(4) 0.272(9) 0.069(4) 0.030(5) 0.037(3) -0.037(5)
C66 0.071(3) 0.142(4) 0.077(3) 0.007(3) 0.029(3) -0.036(3)

loop_
_atom_type_symbol
_atom_type_description
_atom_type_scat_dispersion_real
_atom_type_scat_dispersion_imag
_atom_type_scat_source
C C 0.0033 0.0016 'International Tables Vol C Tables 4.2.6.8 and 6.1.1.4'
H H 0.0000 0.0000 'International Tables Vol C Tables 4.2.6.8 and 6.1.1.4'
N N 0.0061 0.0033 'International Tables Vol C Tables 4.2.6.8 and 6.1.1.4'
O O 0.0106 0.0060 'International Tables Vol C Tables 4.2.6.8 and 6.1.1.4'

loop_
_geom_angle_atom_site_label_1
_geom_angle_atom_site_label_2
_geom_angle_atom_site_label_3
_geom_angle
_geom_angle_publ_flag
C6 N1 C2 116.1(3) no
N2 C2 N1 116.2(3) no
N2 C2 N3 116.7(3) no
N1 C2 N3 127.1(3) no
C2 N2 H2A 120.0 no
C2 N2 H2B 120.0 no
H2A N2 H2B 120.0 no
C4 N3 C2 114.6(3) no
N3 C4 O4 118.2(3) no
N3 C4 C5 125.1(3) no
O4 C4 C5 116.6(3) no
C4 O4 C47 117.0(2) no
O4 C47 C41 105.9(2) no
O4 C47 H47A 110.6 no
C41 C47 H47A 110.6 no
O4 C47 H47B 110.6 no
C41 C47 H47B 110.6 no
H47A C47 H47B 108.7 no
C42 C41 C46 118.7(3) no
C42 C41 C47 120.4(4) no
C46 C41 C47 120.9(4) no
C41 C42 C43 120.5(4) no
C41 C42 H42 119.7 no
C43 C42 H42 119.7 no
C44 C43 C42 120.1(4) no
C44 C43 H43 120.0 no
C42 C43 H43 120.0 no
C45 C44 C43 120.0(4) no
C45 C44 H44 120.0 no
C43 C44 H44 120.0 no
C44 C45 C46 120.5(4) no
C44 C45 H45 119.7 no
C46 C45 H45 119.7 no
C45 C46 C41 120.1(4) no
C45 C46 H46 119.9 no
C41 C46 H46 119.9 no
N5 C5 C4 117.3(3) no
N5 C5 C6 129.1(3) no
C4 C5 C6 113.6(3) no
O5 N5 C5 118.2(3) no
N1 C6 O6 118.8(3) no
N1 C6 C5 123.5(3) no
O6 C6 C5 117.7(3) no
C6 O6 C67 116.8(3) no
O6 C67 C61 108.1(3) no
O6 C67 H67A 110.1 no
C61 C67 H67A 110.1 no
O6 C67 H67B 110.1 no
C61 C67 H67B 110.1 no
H67A C67 H67B 108.4 no
C62 C61 C66 118.8(4) no
C62 C61 C67 123.6(4) no
C66 C61 C67 117.6(4) no
C61 C62 C63 121.0(5) no
C61 C62 H62 119.5 no
C63 C62 H62 119.5 no
C64 C63 C62 120.0(6) no
C64 C63 H63 120.0 no
C62 C63 H63 120.0 no
C65 C64 C63 119.2(7) no
C65 C64 H64 120.4 no
C63 C64 H64 120.4 no
C64 C65 C66 121.8(7) no
C64 C65 H65 119.1 no
C66 C65 H65 119.1 no
C65 C66 C61 119.2(5) no
C65 C66 H66 120.4 no
C61 C66 H66 120.4 no

loop_
_geom_bond_atom_site_label_1
_geom_bond_atom_site_label_2
_geom_bond_site_symmetry_2
_geom_bond_distance
_geom_bond_publ_flag
C6 N1 . 1.306(4) y
N1 C2 . 1.347(4) y
C2 N3 . 1.353(4) y
N3 C4 . 1.310(4) y
C4 C5 . 1.408(4) y
C5 C6 . 1.419(4) y
C2 N2 . 1.316(4) y
C4 O4 . 1.342(3) y
C6 O6 . 1.334(4) y
C5 N5 . 1.374(4) y
N5 O5 . 1.245(3) y
N2 H2A . 0.8600 no
N2 H2B . 0.8600 no
O4 C47 . 1.458(4) no
C47 C41 . 1.500(4) no
C47 H47A . 0.9700 no
C47 H47B . 0.9700 no
C41 C42 . 1.369(5) no
C41 C46 . 1.383(5) no
C42 C43 . 1.383(5) no
C42 H42 . 0.9300 no
C43 C44 . 1.362(5) no
C43 H43 . 0.9300 no
C44 C45 . 1.353(6) no
C44 H44 . 0.9300 no
C45 C46 . 1.380(5) no
C45 H45 . 0.9300 no
C46 H46 . 0.9300 no
O6 C67 . 1.446(4) no
C67 C61 . 1.490(5) no
C67 H67A . 0.9700 no
C67 H67B . 0.9700 no
C61 C62 . 1.363(5) no
C61 C66 . 1.397(5) no
C62 C63 . 1.392(6) no
C62 H62 . 0.9300 no
C63 C64 . 1.374(8) no
C63 H63 . 0.9300 no
C64 C65 . 1.352(8) no
C64 H64 . 0.9300 no
C65 C66 . 1.385(7) no
C65 H65 . 0.9300 no
C66 H66 . 0.9300 no

loop_
_geom_hbond_atom_site_label_D
_geom_hbond_atom_site_label_H
_geom_hbond_atom_site_label_A
_geom_hbond_site_symmetry_A
_geom_hbond_distance_DH
_geom_hbond_distance_HA
_geom_hbond_distance_DA
_geom_hbond_angle_DHA
_geom_hbond_publ_flag
N2 H2A O4 1_545 0.86 2.54 2.977(4) 112 y
N2 H2A N5 1_545 0.86 2.19 3.041(4) 168 y
N2 H2B Cg2 1_545 0.86 2.67 3.496(4) 163 y

loop_
_geom_torsion_atom_site_label_1
_geom_torsion_atom_site_label_2
_geom_torsion_atom_site_label_3
_geom_torsion_atom_site_label_4
_geom_torsion
_geom_torsion_publ_flag
C6 N1 C2 N2 -177.3(3) no
C6 N1 C2 N3 3.0(5) no
N2 C2 N3 C4 177.6(3) no
N1 C2 N3 C4 -2.6(5) no
C2 N3 C4 O4 -176.7(3) no
C2 N3 C4 C5 1.5(5) no
N3 C4 O4 C47 4.9(4) no
C5 C4 O4 C47 -173.4(3) no
C4 O4 C47 C41 176.4(3) no
O4 C47 C41 C42 92.6(4) no
O4 C47 C41 C46 -85.3(4) no
C46 C41 C42 C43 0.4(5) no
C47 C41 C42 C43 -177.6(3) no
C41 C42 C43 C44 -0.4(6) no
C42 C43 C44 C45 -0.1(6) no
C43 C44 C45 C46 0.6(7) no
C44 C45 C46 C41 -0.5(6) no
C42 C41 C46 C45 0.0(6) no
C47 C41 C46 C45 178.0(3) no
N3 C4 C5 N5 -179.1(3) no
O4 C4 C5 N5 -0.9(4) no
N3 C4 C5 C6 -0.8(5) no
O4 C4 C5 C6 177.4(3) no
C4 C5 N5 O5 175.0(3) no
C6 C5 N5 O5 -3.0(5) no
C2 N1 C6 O6 178.0(3) no
C2 N1 C6 C5 -2.1(5) no
N5 C5 C6 N1 179.2(3) no
C4 C5 C6 N1 1.2(5) no
N5 C5 C6 O6 -1.0(5) no
C4 C5 C6 O6 -179.0(3) no
N1 C6 O6 C67 -3.0(4) no
C5 C6 O6 C67 177.1(3) no
C6 O6 C67 C61 179.9(3) no
O6 C67 C61 C62 1.4(5) no
O6 C67 C61 C66 -179.5(3) no
C66 C61 C62 C63 0.7(7) no
C67 C61 C62 C63 179.7(4) no
C61 C62 C63 C64 -0.7(8) no
C62 C63 C64 C65 1.1(9) no
C63 C64 C65 C66 -1.5(10) no
C64 C65 C66 C61 1.4(8) no
C62 C61 C66 C65 -1.0(6) no
C67 C61 C66 C65 179.9(4) no

loop_
_cod_related_entry_id
_cod_related_entry_database
_cod_related_entry_code
1 ChemSpider 21107425
